data_2233323
loop_
_publ_author_name
'Jiang, Yan-Ke'
'Hou, Gui-Ge'

_publ_section_title
;
 Benzene-1,3,5-tricarboxylic acid--5-(4-pyridyl)pyrimidine (1/1)
;
_journal_coeditor_code XU5398
_journal_issue 1
_journal_name_full 'Acta Crystallographica Section E'
_journal_page_first o6
_journal_paper_doi 10.1107/S1600536811051075
_journal_volume 68
_journal_year 2012
_chemical_formula_iupac 'C9 H7 N3, C9 H6 O6'
_chemical_formula_moiety 'C9 H7 N3, C9 H6 O6'
_chemical_formula_sum 'C18 H13 N3 O6'
_chemical_formula_weight 367.31
_chemical_name_systematic
;
Benzene-1,3,5-tricarboxylic acid--5-(4-pyridyl)pyrimidine (1/1)
;
_space_group_IT_number 14
_symmetry_cell_setting monoclinic
_symmetry_space_group_name_Hall '-P 2ybc'
_symmetry_space_group_name_H-M 'P 1 21/c 1'
_atom_sites_solution_hydrogens geom
_atom_sites_solution_primary direct
_atom_sites_solution_secondary difmap
_cell_angle_alpha 90.00
_cell_angle_beta 98.325(4)
_cell_angle_gamma 90.00
_cell_formula_units_Z 4
_cell_length_a 8.3532(19)
_cell_length_b 14.865(3)
_cell_length_c 13.066(3)
_cell_measurement_reflns_used 1381
_cell_measurement_temperature 298(2)
_cell_measurement_theta_max 22.678
_cell_measurement_theta_min 2.464
_cell_volume 1605.3(6)
_computing_cell_refinement 'SAINT (Bruker, 2007)'
_computing_data_collection 'SMART (Bruker, 2007)'
_computing_data_reduction 'SAINT (Bruker, 2007)'
_computing_molecular_graphics 'SHELXTL (Sheldrick, 2008'
_computing_publication_material 'SHELXTL (Sheldrick, 2008'
_computing_structure_refinement 'SHELXTL (Sheldrick, 2008'
_computing_structure_solution 'SHELXTL (Sheldrick, 2008)'
_diffrn_ambient_temperature 298(2)
_diffrn_measured_fraction_theta_full 0.999
_diffrn_measured_fraction_theta_max 0.999
_diffrn_measurement_device_type 'Bruker SMART APEX CCD'
_diffrn_measurement_method '\f and \w scans'
_diffrn_radiation_monochromator graphite
_diffrn_radiation_source 'fine-focus sealed tube'
_diffrn_radiation_type MoK\a
_diffrn_radiation_wavelength 0.71073
_diffrn_reflns_av_R_equivalents 0.0416
_diffrn_reflns_av_sigmaI/netI 0.0498
_diffrn_reflns_limit_h_max 10
_diffrn_reflns_limit_h_min -10
_diffrn_reflns_limit_k_max 17
_diffrn_reflns_limit_k_min -18
_diffrn_reflns_limit_l_max 15
_diffrn_reflns_limit_l_min -9
_diffrn_reflns_number 8278
_diffrn_reflns_theta_full 25.49
_diffrn_reflns_theta_max 25.49
_diffrn_reflns_theta_min 2.09
_exptl_absorpt_coefficient_mu 0.117
_exptl_absorpt_correction_type none
_exptl_crystal_colour colourless
_exptl_crystal_density_diffrn 1.520
_exptl_crystal_density_method 'not measured'
_exptl_crystal_description block
_exptl_crystal_F_000 760
_exptl_crystal_size_max 0.32
_exptl_crystal_size_mid 0.12
_exptl_crystal_size_min 0.10
_refine_diff_density_max 0.220
_refine_diff_density_min -0.213
_refine_ls_extinction_method none
_refine_ls_goodness_of_fit_ref 1.038
_refine_ls_hydrogen_treatment mixed
_refine_ls_matrix_type full
_refine_ls_number_parameters 256
_refine_ls_number_reflns 2967
_refine_ls_number_restraints 0
_refine_ls_restrained_S_all 1.038
_refine_ls_R_factor_all 0.0826
_refine_ls_R_factor_gt 0.0553
_refine_ls_shift/su_max 0.000
_refine_ls_shift/su_mean 0.000
_refine_ls_structure_factor_coef Fsqd
_refine_ls_weighting_details 'calc w=1/[\s^2^(Fo^2^)+(0.0605P)^2^+0.0652P] where P=(Fo^2^+2Fc^2^)/3'
_refine_ls_weighting_scheme calc
_refine_ls_wR_factor_gt 0.1179
_refine_ls_wR_factor_ref 0.1296
_reflns_number_gt 2142
_reflns_number_total 2967
_reflns_threshold_expression I>2\s(I)
_cod_data_source_file xu5398.cif
_cod_data_source_block I
_cod_original_cell_volume 1605.4(6)
_cod_original_sg_symbol_H-M 'P 21/c'
_cod_database_code 2233323
_cod_database_fobs_code 2233323

loop_
_symmetry_equiv_pos_as_xyz
'x, y, z'
'-x, y+1/2, -z+1/2'
'-x, -y, -z'
'x, -y-1/2, z-1/2'

loop_
_atom_site_type_symbol
_atom_site_label
_atom_site_fract_x
_atom_site_fract_y
_atom_site_fract_z
_atom_site_U_iso_or_equiv
_atom_site_adp_type
_atom_site_calc_flag
_atom_site_refinement_flags
_atom_site_occupancy
_atom_site_symmetry_multiplicity
C C1 1.0045(3) 0.23487(15) 0.04299(17) 0.0307(5) Uani d . 1 1
C C2 0.9253(3) 0.28752(14) 0.11876(16) 0.0298(5) Uani d . 1 1
C C3 0.9233(3) 0.38061(15) 0.11112(17) 0.0328(6) Uani d . 1 1
H H3 0.9717 0.4086 0.0598 0.039 Uiso calc R 1 1
C C4 0.8495(3) 0.43246(14) 0.17958(16) 0.0314(6) Uani d . 1 1
C C5 0.7764(3) 0.38975(15) 0.25547(16) 0.0323(6) Uani d . 1 1
H H5 0.7254 0.4239 0.3009 0.039 Uiso calc R 1 1
C C6 0.7787(3) 0.29718(15) 0.26421(16) 0.0314(5) Uani d . 1 1
C C7 0.8537(3) 0.24592(15) 0.19591(16) 0.0315(6) Uani d . 1 1
H H7 0.8559 0.1836 0.2018 0.038 Uiso calc R 1 1
C C8 0.6958(3) 0.24978(16) 0.34319(17) 0.0327(6) Uani d . 1 1
C C9 0.8432(3) 0.53210(16) 0.17124(18) 0.0402(6) Uani d . 1 1
C C10 0.4491(3) 0.13542(17) 0.52900(19) 0.0462(7) Uani d . 1 1
H H10 0.4782 0.1049 0.4723 0.055 Uiso calc R 1 1
C C11 0.3919(3) 0.08600(16) 0.60484(18) 0.0405(7) Uani d . 1 1
H H11 0.3804 0.0239 0.5985 0.049 Uiso calc R 1 1
C C12 0.3513(3) 0.13035(15) 0.69125(16) 0.0302(5) Uani d . 1 1
C C13 0.3600(3) 0.22316(15) 0.69197(17) 0.0319(6) Uani d . 1 1
H H13 0.3274 0.2556 0.7462 0.038 Uiso calc R 1 1
C C14 0.4171(3) 0.26728(16) 0.61198(17) 0.0361(6) Uani d . 1 1
H H14 0.4224 0.3298 0.6137 0.043 Uiso calc R 1 1
C C15 0.3122(3) 0.07958(14) 0.78172(16) 0.0284(5) Uani d . 1 1
C C16 0.2130(3) 0.11360(15) 0.84858(17) 0.0354(6) Uani d . 1 1
H H16 0.1628 0.1689 0.8337 0.043 Uiso calc R 1 1
C C17 0.2625(3) -0.00820(15) 0.95212(18) 0.0423(7) Uani d . 1 1
H H17 0.2449 -0.0386 1.0117 0.051 Uiso calc R 1 1
C C18 0.3827(3) -0.00268(15) 0.80969(18) 0.0402(6) Uani d . 1 1
H H18 0.4496 -0.0283 0.7666 0.048 Uiso calc R 1 1
N N1 0.4653(2) 0.22434(14) 0.53205(15) 0.0398(5) Uani d . 1 1
N N2 0.3604(3) -0.04710(13) 0.89448(16) 0.0470(6) Uani d . 1 1
N N3 0.1871(2) 0.06964(12) 0.93362(14) 0.0380(5) Uani d . 1 1
O O1 1.0171(2) 0.14904(10) 0.06445(13) 0.0432(5) Uani d . 1 1
H H1 1.071(4) 0.1197(19) 0.014(2) 0.082(10) Uiso d . 1 1
O O2 1.0535(2) 0.26844(10) -0.03140(12) 0.0392(5) Uani d . 1 1
O O3 0.9472(3) 0.56310(13) 0.11264(15) 0.0621(7) Uani d . 1 1
H H3A 0.930(4) 0.622(2) 0.095(2) 0.088(11) Uiso d . 1 1
O O4 0.7531(2) 0.57872(11) 0.21148(14) 0.0605(6) Uani d . 1 1
O O5 0.6348(2) 0.30593(11) 0.40541(13) 0.0446(5) Uani d . 1 1
H H5A 0.572(4) 0.276(2) 0.449(2) 0.093(11) Uiso d . 1 1
O O6 0.6847(2) 0.16917(11) 0.34744(13) 0.0482(5) Uani d . 1 1

loop_
_atom_site_aniso_label
_atom_site_aniso_U_11
_atom_site_aniso_U_22
_atom_site_aniso_U_33
_atom_site_aniso_U_12
_atom_site_aniso_U_13
_atom_site_aniso_U_23
C1 0.0310(14) 0.0294(13) 0.0331(13) 0.0002(10) 0.0093(11) -0.0013(10)
C2 0.0296(14) 0.0323(13) 0.0289(12) -0.0002(10) 0.0087(10) 0.0011(9)
C3 0.0368(15) 0.0331(13) 0.0315(13) -0.0010(10) 0.0153(11) 0.0037(9)
C4 0.0343(15) 0.0328(13) 0.0285(13) 0.0029(10) 0.0096(11) 0.0016(9)
C5 0.0340(14) 0.0378(14) 0.0270(12) 0.0016(11) 0.0108(11) -0.0009(10)
C6 0.0283(14) 0.0376(13) 0.0293(13) -0.0006(10) 0.0079(11) -0.0004(10)
C7 0.0337(14) 0.0290(12) 0.0330(13) -0.0006(10) 0.0092(11) 0.0006(9)
C8 0.0343(15) 0.0370(14) 0.0280(13) -0.0007(11) 0.0081(11) 0.0006(10)
C9 0.0546(18) 0.0356(14) 0.0332(13) 0.0027(12) 0.0161(13) 0.0019(11)
C10 0.0549(19) 0.0501(17) 0.0381(15) 0.0041(13) 0.0222(14) -0.0040(12)
C11 0.0529(18) 0.0337(14) 0.0379(14) 0.0006(12) 0.0168(13) -0.0050(10)
C12 0.0283(14) 0.0316(13) 0.0318(13) -0.0003(10) 0.0079(10) -0.0017(9)
C13 0.0343(15) 0.0319(13) 0.0311(13) 0.0005(10) 0.0107(11) 0.0001(10)
C14 0.0379(15) 0.0329(13) 0.0391(14) -0.0021(11) 0.0110(12) 0.0022(10)
C15 0.0292(14) 0.0245(12) 0.0326(13) -0.0041(10) 0.0085(11) -0.0022(9)
C16 0.0399(16) 0.0287(12) 0.0404(14) 0.0026(10) 0.0149(12) 0.0027(10)
C17 0.0608(19) 0.0314(13) 0.0384(14) -0.0028(12) 0.0197(13) 0.0047(11)
C18 0.0528(18) 0.0288(13) 0.0435(15) 0.0004(12) 0.0224(13) -0.0029(11)
N1 0.0390(13) 0.0460(13) 0.0369(12) -0.0002(10) 0.0142(10) 0.0045(9)
N2 0.0670(17) 0.0312(11) 0.0483(13) 0.0081(10) 0.0269(12) 0.0056(9)
N3 0.0478(14) 0.0334(11) 0.0365(12) 0.0016(10) 0.0192(10) 0.0021(9)
O1 0.0601(13) 0.0291(9) 0.0477(11) 0.0043(8) 0.0320(10) 0.0012(7)
O2 0.0541(12) 0.0323(9) 0.0365(10) 0.0032(8) 0.0249(9) 0.0041(7)
O3 0.0953(17) 0.0323(11) 0.0711(14) 0.0013(10) 0.0537(13) 0.0090(9)
O4 0.0866(16) 0.0362(10) 0.0679(14) 0.0151(10) 0.0422(12) -0.0003(9)
O5 0.0600(13) 0.0422(10) 0.0386(10) -0.0023(9) 0.0306(10) 0.0002(8)
O6 0.0666(14) 0.0344(10) 0.0498(11) -0.0034(9) 0.0288(10) 0.0039(8)

loop_
_atom_type_symbol
_atom_type_description
_atom_type_scat_dispersion_real
_atom_type_scat_dispersion_imag
_atom_type_scat_source
C C 0.0033 0.0016 'International Tables Vol C Tables 4.2.6.8 and 6.1.1.4'
H H 0.0000 0.0000 'International Tables Vol C Tables 4.2.6.8 and 6.1.1.4'
N N 0.0061 0.0033 'International Tables Vol C Tables 4.2.6.8 and 6.1.1.4'
O O 0.0106 0.0060 'International Tables Vol C Tables 4.2.6.8 and 6.1.1.4'

loop_
_geom_angle_atom_site_label_1
_geom_angle_atom_site_label_2
_geom_angle_atom_site_label_3
_geom_angle
O2 C1 O1 123.10(19)
O2 C1 C2 123.3(2)
O1 C1 C2 113.59(18)
C3 C2 C7 119.60(19)
C3 C2 C1 118.57(18)
C7 C2 C1 121.8(2)
C2 C3 C4 120.57(19)
C2 C3 H3 119.7
C4 C3 H3 119.7
C3 C4 C5 119.1(2)
C3 C4 C9 121.33(19)
C5 C4 C9 119.52(19)
C6 C5 C4 120.8(2)
C6 C5 H5 119.6
C4 C5 H5 119.6
C5 C6 C7 119.71(19)
C5 C6 C8 121.53(19)
C7 C6 C8 118.7(2)
C6 C7 C2 120.2(2)
C6 C7 H7 119.9
C2 C7 H7 119.9
O6 C8 O5 124.2(2)
O6 C8 C6 123.10(19)
O5 C8 C6 112.7(2)
O4 C9 O3 124.0(2)
O4 C9 C4 124.2(2)
O3 C9 C4 111.8(2)
N1 C10 C11 123.7(2)
N1 C10 H10 118.1
C11 C10 H10 118.1
C10 C11 C12 118.9(2)
C10 C11 H11 120.6
C12 C11 H11 120.6
C13 C12 C11 117.41(19)
C13 C12 C15 121.45(18)
C11 C12 C15 121.0(2)
C14 C13 C12 119.6(2)
C14 C13 H13 120.2
C12 C13 H13 120.2
N1 C14 C13 122.9(2)
N1 C14 H14 118.5
C13 C14 H14 118.5
C18 C15 C16 115.3(2)
C18 C15 C12 121.86(19)
C16 C15 C12 122.7(2)
N3 C16 C15 122.1(2)
N3 C16 H16 119.0
C15 C16 H16 119.0
N2 C17 N3 126.6(2)
N2 C17 H17 116.7
N3 C17 H17 116.7
N2 C18 C15 123.7(2)
N2 C18 H18 118.1
C15 C18 H18 118.1
C10 N1 C14 117.28(19)
C17 N2 C18 115.6(2)
C17 N3 C16 116.78(19)
C1 O1 H1 109.3(17)
C9 O3 H3A 113.0(19)
C8 O5 H5A 111.9(18)

loop_
_geom_bond_atom_site_label_1
_geom_bond_atom_site_label_2
_geom_bond_distance
C1 O2 1.215(2)
C1 O1 1.307(3)
C1 C2 1.490(3)
C2 C3 1.387(3)
C2 C7 1.390(3)
C3 C4 1.390(3)
C3 H3 0.9300
C4 C5 1.391(3)
C4 C9 1.485(3)
C5 C6 1.381(3)
C5 H5 0.9300
C6 C7 1.389(3)
C6 C8 1.499(3)
C7 H7 0.9300
C8 O6 1.204(3)
C8 O5 1.318(3)
C9 O4 1.199(3)
C9 O3 1.321(3)
C10 N1 1.329(3)
C10 C11 1.374(3)
C10 H10 0.9300
C11 C12 1.391(3)
C11 H11 0.9300
C12 C13 1.381(3)
C12 C15 1.478(3)
C13 C14 1.377(3)
C13 H13 0.9300
C14 N1 1.335(3)
C14 H14 0.9300
C15 C18 1.383(3)
C15 C16 1.384(3)
C16 N3 1.333(3)
C16 H16 0.9300
C17 N2 1.322(3)
C17 N3 1.323(3)
C17 H17 0.9300
C18 N2 1.326(3)
C18 H18 0.9300
O1 H1 0.95(3)
O3 H3A 0.92(3)
O5 H5A 0.95(3)

loop_
_geom_hbond_atom_site_label_D
_geom_hbond_atom_site_label_H
_geom_hbond_atom_site_label_A
_geom_hbond_site_symmetry_A
_geom_hbond_distance_DH
_geom_hbond_distance_HA
_geom_hbond_distance_DA
_geom_hbond_angle_DHA
O1 H1 N3 1_654 0.95(3) 1.70(3) 2.652(2) 173(3)
O3 H3A O2 3_765 0.92(3) 1.84(3) 2.720(2) 161(3)
O5 H5A N1 . 0.95(3) 1.68(3) 2.626(2) 177(3)
C3 H3 O3 3_765 0.93 2.48 3.367(3) 159
C14 H14 N2 2_656 0.93 2.59 3.335(3) 137

loop_
_geom_torsion_atom_site_label_1
_geom_torsion_atom_site_label_2
_geom_torsion_atom_site_label_3
_geom_torsion_atom_site_label_4
_geom_torsion
O2 C1 C2 C3 -7.5(3)
O1 C1 C2 C3 172.1(2)
O2 C1 C2 C7 172.3(2)
O1 C1 C2 C7 -8.1(3)
C7 C2 C3 C4 -0.3(4)
C1 C2 C3 C4 179.4(2)
C2 C3 C4 C5 -0.5(3)
C2 C3 C4 C9 -178.7(2)
C3 C4 C5 C6 1.0(3)
C9 C4 C5 C6 179.2(2)
C4 C5 C6 C7 -0.6(3)
C4 C5 C6 C8 -177.9(2)
C5 C6 C7 C2 -0.3(3)
C8 C6 C7 C2 177.1(2)
C3 C2 C7 C6 0.8(3)
C1 C2 C7 C6 -179.0(2)
C5 C6 C8 O6 173.9(2)
C7 C6 C8 O6 -3.5(4)
C5 C6 C8 O5 -4.9(3)
C7 C6 C8 O5 177.7(2)
C3 C4 C9 O4 162.8(3)
C5 C4 C9 O4 -15.4(4)
C3 C4 C9 O3 -16.2(3)
C5 C4 C9 O3 165.7(2)
N1 C10 C11 C12 -1.5(4)
C10 C11 C12 C13 4.7(4)
C10 C11 C12 C15 -171.0(2)
C11 C12 C13 C14 -4.1(3)
C15 C12 C13 C14 171.5(2)
C12 C13 C14 N1 0.1(4)
C13 C12 C15 C18 -144.0(2)
C11 C12 C15 C18 31.5(3)
C13 C12 C15 C16 31.0(3)
C11 C12 C15 C16 -153.5(2)
C18 C15 C16 N3 -0.3(4)
C12 C15 C16 N3 -175.5(2)
C16 C15 C18 N2 -0.6(4)
C12 C15 C18 N2 174.7(2)
C11 C10 N1 C14 -2.5(4)
C13 C14 N1 C10 3.2(4)
N3 C17 N2 C18 -0.4(4)
C15 C18 N2 C17 0.9(4)
N2 C17 N3 C16 -0.4(4)
C15 C16 N3 C17 0.7(4)

loop_
_cod_related_entry_id
_cod_related_entry_database
_cod_related_entry_code
1 ChemSpider 30657371
